data_2205955
loop_
_publ_author_name
'Jones, Peter G.'
'Ku\'s, Piotr'
'Pasewicz, Anna'

_publ_section_title
;
 2,5,2'',5''-Tetramethyl-<i>p</i>-terphenyl
;
_journal_issue 6
_journal_name_full 'Acta Crystallographica Section E'
_journal_page_first o1895
_journal_page_last o1896
_journal_paper_doi 10.1107/S1600536805016259
_journal_volume 61
_journal_year 2005
_chemical_formula_iupac 'C22 H22'
_chemical_formula_moiety 'C22 H22'
_chemical_formula_sum 'C22 H22'
_chemical_formula_weight 286.40
_chemical_name_systematic
;
2,5,2'',5''-Tetramethyl-p-terphenyl
;
_space_group_IT_number 19
_symmetry_cell_setting orthorhombic
_symmetry_space_group_name_Hall 'P 2ac 2ab'
_symmetry_space_group_name_H-M 'P 21 21 21'
_atom_sites_solution_hydrogens geom
_atom_sites_solution_primary direct
_atom_sites_solution_secondary difmap
_audit_creation_method SHELXL-97
_cell_angle_alpha 90.00
_cell_angle_beta 90.00
_cell_angle_gamma 90.00
_cell_formula_units_Z 4
_cell_length_a 6.1837(11)
_cell_length_b 15.147(2)
_cell_length_c 17.536(2)
_cell_measurement_reflns_used 7355
_cell_measurement_temperature 133(2)
_cell_measurement_theta_max 30.48
_cell_measurement_theta_min 2.32
_cell_volume 1642.5(4)
_computing_cell_refinement 'SAINT (Bruker, 1998)'
_computing_data_collection 'SMART (Bruker, 1998)'
_computing_data_reduction SAINT
_computing_molecular_graphics 'XP (Siemens, 1994)'
_computing_publication_material SHELXL97
_computing_structure_refinement 'SHELXL97 (Sheldrick, 1997)'
_computing_structure_solution 'SHELXS97 (Sheldrick, 1997)'
_diffrn_ambient_temperature 133(2)
_diffrn_detector_area_resol_mean 8.192
_diffrn_measured_fraction_theta_full 1.000
_diffrn_measured_fraction_theta_max 1.000
_diffrn_measurement_device_type 'Bruker SMART 1000 CCD'
_diffrn_measurement_method \w
_diffrn_radiation_monochromator graphite
_diffrn_radiation_source 'fine-focus sealed tube'
_diffrn_radiation_type MoK\a
_diffrn_radiation_wavelength 0.71073
_diffrn_reflns_av_R_equivalents 0.0409
_diffrn_reflns_av_sigmaI/netI 0.0268
_diffrn_reflns_limit_h_max 8
_diffrn_reflns_limit_h_min -8
_diffrn_reflns_limit_k_max 21
_diffrn_reflns_limit_k_min -21
_diffrn_reflns_limit_l_max 25
_diffrn_reflns_limit_l_min -24
_diffrn_reflns_number 19327
_diffrn_reflns_theta_full 30.00
_diffrn_reflns_theta_max 30.51
_diffrn_reflns_theta_min 1.78
_exptl_absorpt_coefficient_mu 0.065
_exptl_absorpt_correction_type none
_exptl_crystal_colour colourless
_exptl_crystal_density_diffrn 1.158
_exptl_crystal_density_method 'not measured'
_exptl_crystal_description 'square prism'
_exptl_crystal_F_000 616
_exptl_crystal_size_max 0.35
_exptl_crystal_size_mid 0.20
_exptl_crystal_size_min 0.20
_refine_diff_density_max 0.371
_refine_diff_density_min -0.195
_refine_ls_extinction_method none
_refine_ls_goodness_of_fit_ref 1.046
_refine_ls_hydrogen_treatment constr
_refine_ls_matrix_type full
_refine_ls_number_parameters 203
_refine_ls_number_reflns 2875
_refine_ls_number_restraints 0
_refine_ls_restrained_S_all 1.046
_refine_ls_R_factor_all 0.0545
_refine_ls_R_factor_gt 0.0450
_refine_ls_shift/su_max 0.001
_refine_ls_shift/su_mean 0.000
_refine_ls_structure_factor_coef Fsqd
_refine_ls_weighting_details 'w = 1/[\s^2^(Fo^2^)+(0.0837P)^2^+0.0707P] where P = (Fo^2^+2Fc^2^)/3'
_refine_ls_weighting_scheme calc
_refine_ls_wR_factor_gt 0.1167
_refine_ls_wR_factor_ref 0.1222
_reflns_number_gt 2476
_reflns_number_total 2875
_reflns_threshold_expression I>2\s(I)
_cod_data_source_file hb6209.cif
_cod_data_source_block I
_cod_depositor_comments
;
The following automatic conversions were performed:
'_symmetry_cell_setting' value 'Orthorhombic' changed to 'orthorhombic'
according to '/home/saulius/struct/CIF-dictionaries/cif_core.dic'
dictionary named 'cif_core.dic' version 2.4.1 from 2010-06-29.

Automatic conversion script
Id: cif_fix_enum 1527 2010-12-29 10:47:43Z saulius 

The following automatic conversions were performed:

'_symmetry_cell_setting' value 'Orthorhombic' changed to
'orthorhombic' according to
/home/saulius/struct/CIF-dictionaries/cif_core.dic dictionary named
'cif_core.dic' version 2.4.1 from 2010-06-29.

Automatic conversion script
Id: cif_fix_values 1715 2011-07-08 13:25:40Z adriana 
;
_cod_database_code 2205955
_cod_database_fobs_code 2205955

loop_
_symmetry_equiv_pos_as_xyz
'x, y, z'
'-x+1/2, -y, z+1/2'
'-x, y+1/2, -z+1/2'
'x+1/2, -y+1/2, -z'

loop_
_atom_site_label
_atom_site_fract_x
_atom_site_fract_y
_atom_site_fract_z
_atom_site_U_iso_or_equiv
_atom_site_adp_type
_atom_site_calc_flag
_atom_site_refinement_flags
_atom_site_occupancy
_atom_site_type_symbol
C11 0.8811(3) 0.75348(10) 0.64208(8) 0.0192(3) Uani d . 1 C
C12 1.0821(3) 0.75694(11) 0.67978(9) 0.0217(3) Uani d . 1 C
C13 1.1372(3) 0.83490(12) 0.71817(9) 0.0260(4) Uani d . 1 C
H13 1.2721 0.8384 0.7439 0.031 Uiso calc R 1 H
C14 0.9997(3) 0.90688(12) 0.71943(9) 0.0268(4) Uani d . 1 C
H14 1.0410 0.9585 0.7465 0.032 Uiso calc R 1 H
C15 0.8009(3) 0.90488(11) 0.68154(9) 0.0242(3) Uani d . 1 C
C16 0.7468(3) 0.82778(10) 0.64248(9) 0.0216(3) Uani d . 1 C
H16 0.6142 0.8256 0.6152 0.026 Uiso calc R 1 H
C17 1.2370(3) 0.68018(12) 0.67925(12) 0.0326(4) Uani d . 1 C
H17A 1.3803 0.7003 0.6956 0.039 Uiso calc R 1 H
H17B 1.2465 0.6559 0.6275 0.039 Uiso calc R 1 H
H17C 1.1849 0.6344 0.7142 0.039 Uiso calc R 1 H
C18 0.6525(4) 0.98338(12) 0.68184(12) 0.0347(4) Uani d . 1 C
H18A 0.6228 1.0010 0.7346 0.042 Uiso calc R 1 H
H18B 0.5166 0.9679 0.6564 0.042 Uiso calc R 1 H
H18C 0.7214 1.0325 0.6547 0.042 Uiso calc R 1 H
C21 0.8042(3) 0.67229(10) 0.60247(9) 0.0192(3) Uani d . 1 C
C22 0.7658(3) 0.59482(11) 0.64331(9) 0.0213(3) Uani d . 1 C
H22 0.7959 0.5931 0.6964 0.026 Uiso calc R 1 H
C23 0.6837(3) 0.51993(10) 0.60718(9) 0.0215(3) Uani d . 1 C
H23 0.6562 0.4681 0.6362 0.026 Uiso calc R 1 H
C24 0.6416(3) 0.52013(10) 0.52896(9) 0.0196(3) Uani d . 1 C
C25 0.6818(3) 0.59738(11) 0.48837(9) 0.0237(3) Uani d . 1 C
H25 0.6553 0.5988 0.4350 0.028 Uiso calc R 1 H
C26 0.7603(3) 0.67262(11) 0.52468(9) 0.0235(3) Uani d . 1 C
H26 0.7843 0.7249 0.4959 0.028 Uiso calc R 1 H
C31 0.5657(3) 0.43903(10) 0.48891(9) 0.0198(3) Uani d . 1 C
C32 0.3607(3) 0.40219(11) 0.50272(9) 0.0228(3) Uani d . 1 C
C33 0.3011(3) 0.32712(11) 0.46097(10) 0.0248(3) Uani d . 1 C
H33 0.1626 0.3017 0.4692 0.030 Uiso calc R 1 H
C34 0.4387(3) 0.28896(11) 0.40801(10) 0.0248(3) Uani d . 1 C
H34 0.3925 0.2384 0.3804 0.030 Uiso calc R 1 H
C35 0.6444(3) 0.32390(11) 0.39475(9) 0.0231(3) Uani d . 1 C
C36 0.7026(3) 0.39954(11) 0.43546(9) 0.0221(3) Uani d . 1 C
H36 0.8405 0.4251 0.4265 0.027 Uiso calc R 1 H
C37 0.2033(3) 0.44308(13) 0.55798(11) 0.0326(4) Uani d . 1 C
H37A 0.0676 0.4096 0.5573 0.039 Uiso calc R 1 H
H37B 0.1749 0.5044 0.5431 0.039 Uiso calc R 1 H
H37C 0.2648 0.4418 0.6095 0.039 Uiso calc R 1 H
C38 0.8027(3) 0.28010(13) 0.34176(10) 0.0299(4) Uani d . 1 C
H38A 0.8794 0.2331 0.3691 0.036 Uiso calc R 1 H
H38B 0.9071 0.3239 0.3234 0.036 Uiso calc R 1 H
H38C 0.7248 0.2547 0.2983 0.036 Uiso calc R 1 H

loop_
_atom_site_aniso_label
_atom_site_aniso_U_11
_atom_site_aniso_U_22
_atom_site_aniso_U_33
_atom_site_aniso_U_12
_atom_site_aniso_U_13
_atom_site_aniso_U_23
C11 0.0222(7) 0.0188(7) 0.0165(6) -0.0020(6) 0.0001(6) 0.0011(5)
C12 0.0215(7) 0.0226(7) 0.0209(7) -0.0021(6) -0.0016(6) 0.0027(6)
C13 0.0262(8) 0.0288(8) 0.0231(7) -0.0068(7) -0.0044(7) 0.0020(6)
C14 0.0358(9) 0.0231(7) 0.0213(8) -0.0079(7) -0.0031(7) -0.0035(6)
C15 0.0317(9) 0.0177(6) 0.0232(7) -0.0010(7) 0.0014(7) 0.0005(6)
C16 0.0229(7) 0.0196(7) 0.0223(7) -0.0001(6) -0.0021(6) -0.0001(6)
C17 0.0234(8) 0.0291(9) 0.0453(11) 0.0035(7) -0.0069(8) 0.0031(8)
C18 0.0426(11) 0.0199(7) 0.0415(10) 0.0037(8) -0.0005(9) -0.0040(7)
C21 0.0181(7) 0.0171(6) 0.0225(7) 0.0013(6) -0.0013(6) -0.0008(6)
C22 0.0251(8) 0.0205(7) 0.0183(7) 0.0004(6) -0.0017(6) 0.0010(6)
C23 0.0249(7) 0.0174(6) 0.0223(7) 0.0004(6) -0.0004(6) 0.0021(6)
C24 0.0173(7) 0.0187(7) 0.0228(7) 0.0006(6) -0.0005(6) -0.0016(6)
C25 0.0279(8) 0.0245(7) 0.0188(7) -0.0015(7) -0.0033(6) 0.0007(6)
C26 0.0291(8) 0.0193(7) 0.0222(7) -0.0029(7) -0.0021(6) 0.0031(6)
C31 0.0208(7) 0.0186(7) 0.0200(7) -0.0003(6) -0.0017(6) 0.0005(6)
C32 0.0216(8) 0.0224(7) 0.0243(7) 0.0000(6) -0.0010(6) -0.0002(6)
C33 0.0229(8) 0.0243(7) 0.0273(8) -0.0041(7) -0.0027(6) 0.0016(6)
C34 0.0294(8) 0.0208(7) 0.0243(8) -0.0019(7) -0.0047(7) -0.0026(6)
C35 0.0276(8) 0.0224(7) 0.0192(7) 0.0008(7) -0.0016(6) -0.0013(6)
C36 0.0226(7) 0.0239(7) 0.0199(7) -0.0028(7) -0.0002(6) -0.0001(6)
C37 0.0231(8) 0.0338(9) 0.0410(10) -0.0007(8) 0.0057(8) -0.0095(8)
C38 0.0309(9) 0.0349(9) 0.0241(8) -0.0008(8) 0.0021(7) -0.0086(7)

loop_
_atom_type_symbol
_atom_type_description
_atom_type_scat_dispersion_real
_atom_type_scat_dispersion_imag
_atom_type_scat_source
C C 0.0033 0.0016 'International Tables Vol C Tables 4.2.6.8 and 6.1.1.4'
H H 0.0000 0.0000 'International Tables Vol C Tables 4.2.6.8 and 6.1.1.4'

loop_
_geom_angle_atom_site_label_1
_geom_angle_atom_site_label_2
_geom_angle_atom_site_label_3
_geom_angle
C16 C11 C12 119.44(14)
C16 C11 C21 118.47(14)
C12 C11 C21 122.08(14)
C13 C12 C11 118.13(15)
C13 C12 C17 119.91(16)
C11 C12 C17 121.96(15)
C14 C13 C12 121.49(16)
C13 C14 C15 121.08(16)
C16 C15 C14 117.54(16)
C16 C15 C18 121.22(16)
C14 C15 C18 121.23(16)
C15 C16 C11 122.27(15)
C26 C21 C22 118.26(14)
C26 C21 C11 121.08(14)
C22 C21 C11 120.61(13)
C21 C22 C23 120.85(14)
C22 C23 C24 120.82(14)
C25 C24 C23 118.09(14)
C25 C24 C31 120.54(13)
C23 C24 C31 121.31(14)
C24 C25 C26 121.09(14)
C21 C26 C25 120.88(15)
C36 C31 C32 119.46(15)
C36 C31 C24 118.56(15)
C32 C31 C24 121.98(15)
C33 C32 C31 117.98(15)
C33 C32 C37 119.95(16)
C31 C32 C37 122.02(15)
C34 C33 C32 121.79(16)
C33 C34 C35 120.83(16)
C36 C35 C34 117.39(15)
C36 C35 C38 120.66(16)
C34 C35 C38 121.88(15)
C35 C36 C31 122.54(15)
C14 C13 H13 119.3
C12 C13 H13 119.3
C13 C14 H14 119.5
C15 C14 H14 119.5
C15 C16 H16 118.9
C11 C16 H16 118.9
C12 C17 H17A 109.5
C12 C17 H17B 109.5
H17A C17 H17B 109.5
C12 C17 H17C 109.5
H17A C17 H17C 109.5
H17B C17 H17C 109.5
C15 C18 H18A 109.5
C15 C18 H18B 109.5
H18A C18 H18B 109.5
C15 C18 H18C 109.5
H18A C18 H18C 109.5
H18B C18 H18C 109.5
C23 C22 H22 119.6
C21 C22 H22 119.6
C22 C23 H23 119.6
C24 C23 H23 119.6
C24 C25 H25 119.5
C26 C25 H25 119.5
C21 C26 H26 119.6
C25 C26 H26 119.6
C34 C33 H33 119.1
C32 C33 H33 119.1
C33 C34 H34 119.6
C35 C34 H34 119.6
C35 C36 H36 118.7
C31 C36 H36 118.7
C32 C37 H37A 109.5
C32 C37 H37B 109.5
H37A C37 H37B 109.5
C32 C37 H37C 109.5
H37A C37 H37C 109.5
H37B C37 H37C 109.5
C35 C38 H38A 109.5
C35 C38 H38B 109.5
H38A C38 H38B 109.5
C35 C38 H38C 109.5
H38A C38 H38C 109.5
H38B C38 H38C 109.5

loop_
_geom_bond_atom_site_label_1
_geom_bond_atom_site_label_2
_geom_bond_distance
_geom_bond_publ_flag
C11 C16 1.399(2) ?
C11 C12 1.409(2) ?
C11 C21 1.490(2) n
C12 C13 1.401(2) ?
C12 C17 1.507(2) ?
C13 C14 1.383(3) ?
C14 C15 1.398(3) ?
C15 C16 1.395(2) ?
C15 C18 1.502(2) ?
C21 C26 1.391(2) ?
C21 C22 1.395(2) ?
C22 C23 1.395(2) ?
C23 C24 1.396(2) ?
C24 C25 1.392(2) ?
C24 C31 1.491(2) n
C25 C26 1.393(2) ?
C31 C36 1.397(2) ?
C31 C32 1.406(2) ?
C32 C33 1.402(2) ?
C32 C37 1.507(2) ?
C33 C34 1.386(3) ?
C34 C35 1.398(2) ?
C35 C36 1.397(2) ?
C35 C38 1.504(2) ?
C13 H13 0.9500 ?
C14 H14 0.9500 ?
C16 H16 0.9500 ?
C17 H17A 0.9800 ?
C17 H17B 0.9800 ?
C17 H17C 0.9800 ?
C18 H18A 0.9800 ?
C18 H18B 0.9800 ?
C18 H18C 0.9800 ?
C22 H22 0.9500 ?
C23 H23 0.9500 ?
C25 H25 0.9500 ?
C26 H26 0.9500 ?
C33 H33 0.9500 ?
C34 H34 0.9500 ?
C36 H36 0.9500 ?
C37 H37A 0.9800 ?
C37 H37B 0.9800 ?
C37 H37C 0.9800 ?
C38 H38A 0.9800 ?
C38 H38B 0.9800 ?
C38 H38C 0.9800 ?

loop_
_geom_torsion_atom_site_label_1
_geom_torsion_atom_site_label_2
_geom_torsion_atom_site_label_3
_geom_torsion_atom_site_label_4
_geom_torsion
C16 C11 C12 C13 1.6(2)
C21 C11 C12 C13 -177.40(14)
C16 C11 C12 C17 -177.98(15)
C21 C11 C12 C17 3.0(2)
C11 C12 C13 C14 0.0(2)
C17 C12 C13 C14 179.56(16)
C12 C13 C14 C15 -0.8(3)
C13 C14 C15 C16 -0.1(2)
C13 C14 C15 C18 -179.11(17)
C14 C15 C16 C11 1.7(2)
C18 C15 C16 C11 -179.26(16)
C12 C11 C16 C15 -2.5(2)
C21 C11 C16 C15 176.53(14)
C16 C11 C21 C26 61.5(2)
C12 C11 C21 C26 -119.55(18)
C16 C11 C21 C22 -115.90(17)
C12 C11 C21 C22 63.1(2)
C26 C21 C22 C23 -0.6(2)
C11 C21 C22 C23 176.85(14)
C21 C22 C23 C24 1.2(2)
C22 C23 C24 C25 -0.6(2)
C22 C23 C24 C31 176.51(15)
C23 C24 C25 C26 -0.5(3)
C31 C24 C25 C26 -177.62(16)
C22 C21 C26 C25 -0.5(3)
C11 C21 C26 C25 -177.92(16)
C24 C25 C26 C21 1.0(3)
C25 C24 C31 C36 63.8(2)
C23 C24 C31 C36 -113.29(18)
C25 C24 C31 C32 -115.42(18)
C23 C24 C31 C32 67.5(2)
C36 C31 C32 C33 -0.8(2)
C24 C31 C32 C33 178.41(15)
C36 C31 C32 C37 -178.24(16)
C24 C31 C32 C37 0.9(2)
C31 C32 C33 C34 0.6(2)
C37 C32 C33 C34 178.13(17)
C32 C33 C34 C35 0.6(3)
C33 C34 C35 C36 -1.6(2)
C33 C34 C35 C38 175.58(16)
C34 C35 C36 C31 1.4(2)
C38 C35 C36 C31 -175.78(16)
C32 C31 C36 C35 -0.2(2)
C24 C31 C36 C35 -179.45(15)

loop_
_cod_related_entry_id
_cod_related_entry_database
_cod_related_entry_code
1 ChemSpider 21129441
